data_4100229
loop_
_publ_author_name
'Michio M. Matsushita'
'Tadashi Sugawara'

_publ_section_title
;
Current-Induced Low-Resistance State and Its Crystal Structure
of a TTF-Based Dimeric Donor Salt
;
_journal_name_full 'Journal of the American Chemical Society'
_journal_year 2005
_chemical_formula_sum 'C28 H30 Br Cl6 S16'
_chemical_formula_weight 1172.09
_chemical_name_common gammma-TBC3_Br_TCE2
_space_group_IT_number 76
_symmetry_cell_setting tetragonal
_symmetry_space_group_name_Hall 'P 4w'
_symmetry_space_group_name_H-M 'P 41'
_cell_angle_alpha 90.00
_cell_angle_beta 90.00
_cell_angle_gamma 90.00
_cell_formula_units_Z 4
_cell_length_a 12.3265(6)
_cell_length_b 12.3265(6)
_cell_length_c 29.6626(19)
_cell_measurement_temperature 133(2)
_cell_volume 4507.0(4)
_diffrn_ambient_temperature 133(2)
_exptl_crystal_density_diffrn 1.727
_cod_database_code 4100229

loop_
_symmetry_equiv_pos_as_xyz
'x, y, z'
'-x, -y, z+1/2'
'-y, x, z+1/4'
'y, -x, z+3/4'

loop_
_atom_site_label
_atom_site_type_symbol
_atom_site_fract_x
_atom_site_fract_y
_atom_site_fract_z
_atom_site_U_iso_or_equiv
_atom_site_adp_type
_atom_site_occupancy
_atom_site_symmetry_multiplicity
_atom_site_calc_flag
_atom_site_refinement_flags
_atom_site_disorder_assembly
_atom_site_disorder_group
Br1 Br 0.20950(4) 0.19206(4) 0.128731(18) 0.02684(11) Uani 1 1 d . A 1
S1 S 0.58485(8) 0.57602(8) 0.04500(4) 0.0176(2) Uani 1 1 d . B 1
S2 S 0.82060(8) 0.54502(8) 0.05273(4) 0.0177(2) Uani 1 1 d . B 1
S3 S 0.61988(9) 0.83567(8) 0.04629(4) 0.0188(2) Uani 1 1 d . B 1
S4 S 0.85500(9) 0.80500(8) 0.05349(4) 0.0186(2) Uani 1 1 d . B 1
S5 S 0.53515(9) 0.34041(8) 0.05903(4) 0.0186(2) Uani 1 1 d . B 1
S6 S 0.79970(8) 0.30244(8) 0.06436(4) 0.0171(2) Uani 1 1 d . B 1
S7 S 0.63342(9) 1.07704(8) 0.06284(4) 0.0175(2) Uani 1 1 d . B 1
S8 S 0.89865(9) 1.04212(8) 0.06867(4) 0.0179(2) Uani 1 1 d . B 1
S9 S 0.56033(8) 0.59037(8) 0.19158(4) 0.0180(2) Uani 1 1 d . B 1
S10 S 0.59049(8) 0.82359(8) 0.19973(4) 0.0177(2) Uani 1 1 d . B 1
S11 S 0.81961(8) 0.55662(8) 0.20024(4) 0.0181(2) Uani 1 1 d . B 1
S12 S 0.84915(8) 0.78949(8) 0.20530(4) 0.0182(2) Uani 1 1 d . B 1
S13 S 0.31823(8) 0.60989(9) 0.17914(4) 0.0181(2) Uani 1 1 d . B 1
S14 S 0.35613(8) 0.87581(9) 0.18400(4) 0.0191(2) Uani 1 1 d . B 1
S15 S 1.05731(8) 0.50917(9) 0.19190(4) 0.0194(2) Uani 1 1 d . B 1
S16 S 1.09218(8) 0.77619(8) 0.19535(4) 0.0158(2) Uani 1 1 d . B 1
C1 C 0.7124(3) 0.6366(3) 0.04892(14) 0.0166(8) Uani 1 1 d . B 1
C2 C 0.7278(3) 0.7439(3) 0.04948(15) 0.0170(8) Uani 1 1 d . B 1
C3 C 0.6309(3) 0.4452(3) 0.05892(14) 0.0162(8) Uani 1 1 d . B 1
C4 C 0.7391(3) 0.4304(3) 0.06093(14) 0.0164(8) Uani 1 1 d . B 1
C5 C 0.6969(3) 0.9499(3) 0.06039(14) 0.0158(8) Uani 1 1 d . B 1
C6 C 0.8051(3) 0.9363(3) 0.06395(14) 0.0154(8) Uani 1 1 d . B 1
C7 C 0.6500(3) 0.6974(3) 0.19870(15) 0.0164(8) Uani 1 1 d . B 1
C8 C 0.7595(3) 0.6825(3) 0.20174(14) 0.0163(8) Uani 1 1 d . B 1
C9 C 0.4453(3) 0.6709(3) 0.18381(14) 0.0153(8) Uani 1 1 d . B 1
C10 C 0.4599(3) 0.7791(4) 0.18594(14) 0.0175(8) Uani 1 1 d . B 1
C11 C 0.9529(3) 0.6041(3) 0.19318(14) 0.0155(8) Uani 1 1 d . B 1
C12 C 0.9664(3) 0.7129(3) 0.19559(14) 0.0141(8) Uani 1 1 d . B 1
C13 C 0.4687(4) 0.3573(4) 0.11362(16) 0.0207(9) Uani 1 1 d . B 1
H1 H 0.4212 0.2940 0.1191 0.025 Uiso 1 1 calc R B 1
H2 H 0.5250 0.3578 0.1375 0.025 Uiso 1 1 calc R B 1
C14 C 0.4016(4) 0.4597(4) 0.11773(15) 0.0194(9) Uani 1 1 d . B 1
H3 H 0.3415 0.4574 0.0956 0.023 Uiso 1 1 calc R B 1
H4 H 0.4475 0.5234 0.1107 0.023 Uiso 1 1 calc R B 1
C15 C 0.3549(3) 0.4718(3) 0.16525(15) 0.0176(8) Uani 1 1 d . B 1
H5 H 0.4091 0.4457 0.1874 0.021 Uiso 1 1 calc R B 1
H6 H 0.2897 0.4253 0.1680 0.021 Uiso 1 1 calc R B 1
C16 C 0.9368(3) 0.3383(3) 0.08139(14) 0.0174(8) Uani 1 1 d . B 1
H7 H 0.9836 0.2731 0.0795 0.021 Uiso 1 1 calc R B 1
H8 H 0.9660 0.3932 0.0603 0.021 Uiso 1 1 calc R B 1
C17 C 0.9411(3) 0.3832(4) 0.12913(14) 0.0198(9) Uani 1 1 d . B 1
H9 H 0.8768 0.4294 0.1346 0.024 Uiso 1 1 calc R B 1
H10 H 0.9395 0.3225 0.1510 0.024 Uiso 1 1 calc R B 1
C18 C 1.0435(3) 0.4495(4) 0.13613(16) 0.0227(9) Uani 1 1 d . B 1
H11 H 1.0451 0.5084 0.1135 0.027 Uiso 1 1 calc R B 1
H12 H 1.1070 0.4023 0.1305 0.027 Uiso 1 1 calc R B 1
C19 C 0.4937(4) 1.0387(4) 0.07483(14) 0.0192(9) Uani 1 1 d . B 1
H13 H 0.4462 1.1028 0.0708 0.023 Uiso 1 1 calc R B 1
H14 H 0.4703 0.9826 0.0530 0.023 Uiso 1 1 calc R B 1
C20 C 0.4801(4) 0.9952(4) 0.12252(14) 0.0207(9) Uani 1 1 d . B 1
H15 H 0.4819 1.0563 0.1441 0.025 Uiso 1 1 calc R B 1
H16 H 0.5414 0.9462 0.1297 0.025 Uiso 1 1 calc R B 1
C21 C 0.3733(3) 0.9335(4) 0.12787(16) 0.0204(9) Uani 1 1 d . B 1
H17 H 0.3706 0.8743 0.1053 0.024 Uiso 1 1 calc R B 1
H18 H 0.3123 0.9835 0.1216 0.024 Uiso 1 1 calc R B 1
C22 C 0.9474(4) 1.0285(3) 0.12676(15) 0.0190(8) Uani 1 1 d . B 1
H19 H 0.9913 1.0930 0.1347 0.023 Uiso 1 1 calc R B 1
H20 H 0.8844 1.0259 0.1474 0.023 Uiso 1 1 calc R B 1
C23 C 1.0158(4) 0.9269(3) 0.13335(15) 0.0206(9) Uani 1 1 d . B 1
H21 H 1.0795 0.9298 0.1130 0.025 Uiso 1 1 calc R B 1
H22 H 0.9724 0.8623 0.1252 0.025 Uiso 1 1 calc R B 1
C24 C 1.0545(3) 0.9163(3) 0.18213(14) 0.0161(8) Uani 1 1 d . B 1
H23 H 0.9960 0.9400 0.2028 0.019 Uiso 1 1 calc R B 1
H24 H 1.1179 0.9642 0.1870 0.019 Uiso 1 1 calc R B 1
Cl1 Cl 0.7765(2) 0.05241(17) 0.23528(8) 0.0378(5) Uani 0.80 1 d P C 1
Cl2 Cl 0.94807(19) 0.2093(2) 0.23615(8) 0.0614(6) Uani 0.80 1 d P C 1
Cl3 Cl 0.70728(16) 0.28679(16) 0.19518(9) 0.0559(6) Uani 0.80 1 d P C 1
C25 C 0.8160(5) 0.1756(5) 0.25977(19) 0.0388(13) Uani 1 1 d . C 1
C26 C 0.7371(8) 0.2652(8) 0.2547(3) 0.051(2) Uani 0.80 1 d P C 1
Cl4 Cl 0.2395(3) 0.55391(19) -0.00902(9) 0.0779(8) Uani 0.80 1 d P D 1
Cl5 Cl 0.34754(16) 0.7622(2) 0.01281(7) 0.0405(5) Uani 0.80 1 d P D 1
Cl6 Cl 0.1423(3) 0.6985(2) 0.07652(7) 0.0494(6) Uani 0.80 1 d P D 1
C27 C 0.2280(6) 0.7003(8) -0.0076(3) 0.051(2) Uani 0.80 1 d P D 1
C28 C 0.1330(7) 0.7287(9) 0.0189(3) 0.058(2) Uani 0.80 1 d P D 1
Cl7 Cl 0.3452(12) 0.7185(10) 0.0196(5) 0.064(4) Uiso 0.20 1 d P E 2
Cl8 Cl 0.1872(10) 0.7003(11) 0.0791(5) 0.060(4) Uiso 0.20 1 d P E 2
Cl9 Cl 0.1597(14) 0.5421(13) -0.0007(6) 0.107(5) Uiso 0.20 1 d P E 2
C29 C 0.202(2) 0.749(2) 0.0203(8) 0.027(5) Uiso 0.20 1 d P E 2
C30 C 0.147(3) 0.673(3) -0.0102(11) 0.044(7) Uiso 0.20 1 d P E 2
Cl10 Cl 0.7577(9) 0.3014(9) 0.2394(4) 0.058(3) Uiso 0.20 1 d P F 2
Cl11 Cl 0.9979(7) 0.1909(6) 0.2244(2) 0.0328(15) Uiso 0.20 1 d P G 2
Cl12 Cl 0.7497(10) 0.0692(10) 0.2265(4) 0.044(3) Uiso 0.20 1 d P H 2
C31 C 0.852(5) 0.153(4) 0.286(2) 0.092(15) Uiso 0.20 1 d P I 2

loop_
_atom_site_aniso_label
_atom_site_aniso_U_11
_atom_site_aniso_U_22
_atom_site_aniso_U_33
_atom_site_aniso_U_23
_atom_site_aniso_U_13
_atom_site_aniso_U_12
Br1 0.0245(3) 0.0234(2) 0.0327(2) -0.00246(18) -0.00386(19) 0.0004(2)
S1 0.0152(5) 0.0110(5) 0.0266(5) -0.0006(4) -0.0008(4) 0.0004(4)
S2 0.0143(5) 0.0100(5) 0.0290(6) 0.0003(4) -0.0020(4) 0.0001(4)
S3 0.0144(5) 0.0104(5) 0.0317(6) -0.0014(4) -0.0030(4) 0.0003(4)
S4 0.0147(5) 0.0108(5) 0.0304(6) -0.0009(4) -0.0041(4) 0.0007(4)
S5 0.0180(5) 0.0110(5) 0.0269(5) -0.0048(4) 0.0037(4) -0.0029(4)
S6 0.0183(5) 0.0097(5) 0.0233(5) -0.0014(4) -0.0040(4) 0.0012(4)
S7 0.0190(5) 0.0104(5) 0.0231(5) 0.0012(4) 0.0029(4) 0.0016(4)
S8 0.0199(5) 0.0116(5) 0.0222(5) 0.0040(4) -0.0046(4) -0.0038(4)
S9 0.0089(5) 0.0143(5) 0.0309(6) -0.0036(4) -0.0007(4) 0.0002(4)
S10 0.0111(5) 0.0142(5) 0.0278(5) -0.0006(4) 0.0004(4) -0.0004(4)
S11 0.0110(5) 0.0133(5) 0.0300(6) -0.0036(4) 0.0004(4) -0.0009(4)
S12 0.0094(5) 0.0131(5) 0.0321(6) -0.0033(4) 0.0014(4) 0.0001(4)
S13 0.0084(5) 0.0196(5) 0.0262(5) -0.0042(4) 0.0007(4) -0.0007(4)
S14 0.0114(5) 0.0184(5) 0.0275(6) 0.0024(4) 0.0042(4) 0.0032(4)
S15 0.0131(5) 0.0165(5) 0.0287(6) -0.0060(4) -0.0064(4) 0.0035(4)
S16 0.0093(4) 0.0173(5) 0.0208(5) 0.0012(4) -0.0016(4) -0.0010(4)
C1 0.014(2) 0.0114(19) 0.024(2) 0.0003(16) -0.0009(16) 0.0004(15)
C2 0.014(2) 0.014(2) 0.024(2) -0.0008(16) -0.0026(16) 0.0016(15)
C3 0.020(2) 0.0098(18) 0.019(2) -0.0013(15) 0.0003(16) -0.0007(15)
C4 0.020(2) 0.0103(19) 0.019(2) -0.0012(15) 0.0011(16) -0.0013(15)
C5 0.018(2) 0.0112(19) 0.018(2) 0.0014(15) -0.0029(16) -0.0019(15)
C6 0.017(2) 0.0116(19) 0.017(2) 0.0007(15) -0.0053(15) -0.0016(15)
C7 0.0101(19) 0.015(2) 0.024(2) -0.0031(16) 0.0006(16) -0.0014(15)
C8 0.014(2) 0.015(2) 0.020(2) -0.0031(16) 0.0003(16) -0.0009(15)
C9 0.0076(18) 0.019(2) 0.020(2) 0.0017(16) 0.0026(15) 0.0002(15)
C10 0.0076(18) 0.024(2) 0.021(2) -0.0005(17) 0.0033(15) 0.0011(15)
C11 0.0119(19) 0.016(2) 0.019(2) -0.0024(16) -0.0017(15) -0.0003(15)
C12 0.0100(19) 0.020(2) 0.0124(18) -0.0012(15) 0.0025(14) -0.0004(15)
C13 0.018(2) 0.017(2) 0.027(2) 0.0002(17) 0.0035(17) -0.0004(17)
C14 0.016(2) 0.016(2) 0.026(2) -0.0015(16) -0.0001(16) 0.0009(16)
C15 0.014(2) 0.014(2) 0.025(2) -0.0016(16) 0.0003(16) -0.0035(15)
C16 0.015(2) 0.016(2) 0.022(2) -0.0018(16) -0.0012(16) 0.0008(16)
C17 0.018(2) 0.023(2) 0.019(2) -0.0001(17) -0.0030(17) -0.0018(16)
C18 0.012(2) 0.025(2) 0.031(2) -0.0115(19) 0.0003(17) 0.0016(17)
C19 0.019(2) 0.017(2) 0.022(2) -0.0007(16) -0.0028(16) 0.0037(16)
C20 0.017(2) 0.023(2) 0.022(2) 0.0018(17) 0.0020(16) -0.0030(17)
C21 0.015(2) 0.019(2) 0.028(2) 0.0056(17) -0.0025(17) 0.0004(16)
C22 0.022(2) 0.013(2) 0.022(2) 0.0018(16) -0.0061(17) -0.0015(16)
C23 0.022(2) 0.018(2) 0.022(2) -0.0014(17) -0.0005(17) 0.0012(17)
C24 0.014(2) 0.014(2) 0.021(2) 0.0000(16) -0.0022(15) -0.0010(15)
Cl1 0.0620(16) 0.0196(9) 0.0319(11) 0.0000(7) 0.0118(11) 0.0016(9)
Cl2 0.0386(12) 0.0870(17) 0.0585(13) 0.0325(12) -0.0106(10) -0.0149(11)
Cl3 0.0441(10) 0.0443(11) 0.0794(15) 0.0298(10) -0.0164(10) -0.0093(8)
C25 0.061(4) 0.027(3) 0.028(3) -0.001(2) -0.002(3) -0.011(3)
C26 0.054(5) 0.055(5) 0.045(5) 0.005(4) 0.008(4) 0.012(4)
Cl4 0.109(2) 0.0462(12) 0.0783(17) -0.0285(12) 0.0430(15) -0.0183(13)
Cl5 0.0276(9) 0.0506(14) 0.0432(11) -0.0145(10) 0.0080(7) -0.0154(9)
Cl6 0.0572(16) 0.0560(13) 0.0351(10) 0.0071(8) 0.0209(11) 0.0139(12)
C27 0.035(4) 0.080(6) 0.037(4) 0.001(4) 0.001(3) -0.017(4)
C28 0.027(4) 0.099(7) 0.049(5) 0.014(5) 0.000(3) 0.003(4)

loop_
_geom_bond_atom_site_label_1
_geom_bond_atom_site_label_2
_geom_bond_distance
_geom_bond_site_symmetry_2
_geom_bond_publ_flag
S1 C1 1.744(4) . ?
S1 C3 1.758(4) . ?
S2 C1 1.751(4) . ?
S2 C4 1.751(4) . ?
S3 C2 1.749(4) . ?
S3 C5 1.749(4) . ?
S4 C2 1.743(4) . ?
S4 C6 1.759(4) . ?
S5 C3 1.750(4) . ?
S5 C13 1.826(5) . ?
S6 C4 1.748(4) . ?
S6 C16 1.819(4) . ?
S7 C5 1.753(4) . ?
S7 C19 1.821(5) . ?
S8 C6 1.747(4) . ?
S8 C22 1.833(4) . ?
S9 C7 1.734(4) . ?
S9 C9 1.746(4) . ?
S10 C7 1.719(4) . ?
S10 C10 1.749(4) . ?
S11 C8 1.720(4) . ?
S11 C11 1.756(4) . ?
S12 C8 1.724(4) . ?
S12 C12 1.750(4) . ?
S13 C9 1.743(4) . ?
S13 C15 1.808(4) . ?
S14 C10 1.750(4) . ?
S14 C21 1.823(5) . ?
S15 C11 1.740(4) . ?
S15 C18 1.819(5) . ?
S16 C12 1.736(4) . ?
S16 C24 1.830(4) . ?
C1 C2 1.337(6) . ?
C3 C4 1.347(6) . ?
C5 C6 1.348(6) . ?
C7 C8 1.366(6) . ?
C9 C10 1.347(6) . ?
C11 C12 1.354(6) . ?
C13 C14 1.514(6) . ?
C14 C15 1.530(6) . ?
C16 C17 1.521(6) . ?
C17 C18 1.518(6) . ?
C19 C20 1.522(6) . ?
C20 C21 1.529(6) . ?
C22 C23 1.522(6) . ?
C23 C24 1.529(6) . ?
Cl1 C25 1.752(6) . ?
Cl2 C25 1.820(7) . ?
Cl3 C26 1.823(10) . ?
C25 C26 1.480(11) . ?
Cl4 C27 1.811(10) . ?
Cl5 C27 1.766(8) . ?
Cl6 C28 1.753(9) . ?
C27 C28 1.453(12) . ?
Cl7 C29 1.81(3) . ?
Cl8 C29 1.86(3) . ?
Cl9 C30 1.65(3) . ?
C29 C30 1.47(4) . ?
